data_1539123
loop_
_publ_author_name
'Steidel, J.'
'Steudel, R.'
'Kutoglu, A.'

_publ_section_title
;
 Roentgenstrukturanalysen von Cyclododecaschwefel (S12) und
 Cyclododecaschwefel-1-Kohlendisulfid ((S12) * (C S2))
;
_journal_name_full 'Zeitschrift fuer Anorganische und Allgemeine Chemie'
_journal_page_first 171
_journal_page_last 178
_journal_volume 476
_journal_year 1981
_chemical_formula_sum 'C S14'
_chemical_name_systematic 'S12 (C S2)'
_space_group_IT_number 166
_symmetry_space_group_name_Hall '-R 3 2"'
_symmetry_space_group_name_H-M 'R -3 m :H'
_cell_angle_alpha 90
_cell_angle_beta 90
_cell_angle_gamma 120
_cell_formula_units_Z 3
_cell_length_a 10.668
_cell_length_b 10.668
_cell_length_c 11.551
_cell_volume 1138.456
_citation_journal_id_ASTM ZAACAB
_cod_data_source_file Steidel_ZAACAB_1981_1351.cif
_cod_data_source_block C1S14
_cod_original_formula_sum 'C1 S14'
_cod_database_code 1539123

loop_
_symmetry_equiv_pos_as_xyz
x,y,z
-y,x-y,z
-x+y,-x,z
y,x,-z
-x,-x+y,-z
x-y,-y,-z
-x,-y,-z
y,-x+y,-z
x-y,x,-z
-y,-x,z
x,x-y,z
-x+y,y,z
x+2/3,y+1/3,z+1/3
-y+2/3,x-y+1/3,z+1/3
-x+y+2/3,-x+1/3,z+1/3
y+2/3,x+1/3,-z+1/3
-x+2/3,-x+y+1/3,-z+1/3
x-y+2/3,-y+1/3,-z+1/3
-x+2/3,-y+1/3,-z+1/3
y+2/3,-x+y+1/3,-z+1/3
x-y+2/3,x+1/3,-z+1/3
-y+2/3,-x+1/3,z+1/3
x+2/3,x-y+1/3,z+1/3
-x+y+2/3,y+1/3,z+1/3
x+1/3,y+2/3,z+2/3
-y+1/3,x-y+2/3,z+2/3
-x+y+1/3,-x+2/3,z+2/3
y+1/3,x+2/3,-z+2/3
-x+1/3,-x+y+2/3,-z+2/3
x-y+1/3,-y+2/3,-z+2/3
-x+1/3,-y+2/3,-z+2/3
y+1/3,-x+y+2/3,-z+2/3
x-y+1/3,x+2/3,-z+2/3
-y+1/3,-x+2/3,z+2/3
x+1/3,x-y+2/3,z+2/3
-x+y+1/3,y+2/3,z+2/3

loop_
_atom_site_label
_atom_site_type_symbol
_atom_site_fract_x
_atom_site_fract_y
_atom_site_fract_z
_atom_site_occupancy
_atom_site_U_iso_or_equiv
S2 S 0.30717 0 0 1 0.0
S1 S 0.1281 -0.1281 0.09924 1 0.0
C1 C+4 0 0 0.5 1 0.0
S3 S-2 0 0 0.36608 1 0.0
